data_4087003
loop_
_publ_author_name
'Curto, Sheila G.'
'Esteruelas, Miguel A.'
'Oliv\'an, Montserrat'
'O\~nate, Enrique'
'V\'elez, Andrea'

_publ_section_title
;
 Selective C--Cl Bond Oxidative Addition of Chloroarenes to a POP--Rhodium
 Complex
;
_journal_issue 1
_journal_name_full Organometallics
_journal_page_first 114
_journal_paper_doi 10.1021/acs.organomet.6b00615
_journal_volume 36
_journal_year 2017
_chemical_formula_sum 'C33 H46 Cl O P2 Rh'
_chemical_formula_weight 659.00
_chemical_name_systematic
; 
 ? 
;
_space_group_IT_number 14
_symmetry_cell_setting monoclinic
_symmetry_space_group_name_Hall '-P 2yn'
_symmetry_space_group_name_H-M 'P 1 21/n 1'
_atom_sites_solution_hydrogens geom
_atom_sites_solution_primary direct
_atom_sites_solution_secondary difmap
_audit_creation_method SHELXL-97
_cell_angle_alpha 90.00
_cell_angle_beta 91.465(4)
_cell_angle_gamma 90.00
_cell_formula_units_Z 4
_cell_length_a 9.481(2)
_cell_length_b 19.524(5)
_cell_length_c 17.101(4)
_cell_measurement_reflns_used 4969
_cell_measurement_temperature 100(2)
_cell_measurement_theta_max 24
_cell_measurement_theta_min 2
_cell_volume 3164.5(13)
_computing_cell_refinement 'SAINT+ v. 7.56a (Bruker AXS, 2008)'
_computing_data_collection 'apex2 v. 7.0 (Bruker AXS, 2009)'
_computing_data_reduction 'SAINT+ v. 7.56a (Bruker AXS, 2008)'
_computing_molecular_graphics 'XP, SHELXTL v. 6.14 (Bruker, 2000)'
_computing_publication_material 'XCIF, SHELXTL v. 6.14 (Bruker, 2000)'
_computing_structure_refinement 'SHELXL-97 (Sheldrick, 1997)'
_computing_structure_solution 'SHELXS-97 (Sheldrick, 1990)'
_diffrn_ambient_temperature 100(2)
_diffrn_detector_area_resol_mean 8.33
_diffrn_measured_fraction_theta_full 1.000
_diffrn_measured_fraction_theta_max 0.928
_diffrn_measurement_device_type 'Bruker APEX DUO system'
_diffrn_measurement_method '\w rotations with narrow frames'
_diffrn_radiation_monochromator graphite
_diffrn_radiation_source 'fine-focus sealed tube'
_diffrn_radiation_type MoK\a
_diffrn_radiation_wavelength 0.71073
_diffrn_reflns_av_R_equivalents 0.0909
_diffrn_reflns_av_sigmaI/netI 0.0950
_diffrn_reflns_limit_h_max 13
_diffrn_reflns_limit_h_min -13
_diffrn_reflns_limit_k_max 26
_diffrn_reflns_limit_k_min -26
_diffrn_reflns_limit_l_max 22
_diffrn_reflns_limit_l_min -22
_diffrn_reflns_number 33568
_diffrn_reflns_theta_full 27.50
_diffrn_reflns_theta_max 29.47
_diffrn_reflns_theta_min 1.58
_diffrn_standards_decay_% 0
_exptl_absorpt_coefficient_mu 0.749
_exptl_absorpt_correction_T_max 0.862
_exptl_absorpt_correction_T_min 0.404
_exptl_absorpt_correction_type multi-scan
_exptl_absorpt_process_details
;
Absorption correction performed with SADABS program. This is based on the
method of Blessing: Blessing, R. H., Acta Crystallogr., Sect. A 1995, 51, 33.

SADABS: Area-Detector Absorption Correction. Bruker-AXS 
within SAINT+ package, v. 6.1 (2000).
;
_exptl_crystal_colour yellow
_exptl_crystal_density_diffrn 1.383
_exptl_crystal_density_method 'not measured'
_exptl_crystal_description 'irregular block'
_exptl_crystal_F_000 1376
_exptl_crystal_size_max 0.15
_exptl_crystal_size_mid 0.12
_exptl_crystal_size_min 0.06
_refine_diff_density_max 0.837
_refine_diff_density_min -1.072
_refine_diff_density_rms 0.093
_refine_ls_extinction_method none
_refine_ls_goodness_of_fit_ref 0.998
_refine_ls_hydrogen_treatment mixed
_refine_ls_matrix_type full
_refine_ls_number_parameters 356
_refine_ls_number_reflns 8151
_refine_ls_number_restraints 3
_refine_ls_restrained_S_all 1.006
_refine_ls_R_factor_all 0.0921
_refine_ls_R_factor_gt 0.0503
_refine_ls_shift/su_max 0.001
_refine_ls_shift/su_mean 0.000
_refine_ls_structure_factor_coef Fsqd
_refine_ls_weighting_details 'calc w=1/[\s^2^(Fo^2^)+(0.0423P)^2^+0.0000P] where P=(Fo^2^+2Fc^2^)/3'
_refine_ls_weighting_scheme calc
_refine_ls_wR_factor_gt 0.1058
_refine_ls_wR_factor_ref 0.1208
_reflns_number_gt 5280
_reflns_number_total 8151
_reflns_threshold_expression >2sigma(I)
_cod_data_source_file om6b00615_si_002.cif
_cod_data_source_block 2-enriquen107
_cod_original_cell_volume 3164.6(13)
_cod_original_sg_symbol_H-M P21/n
_cod_database_code 4087003

loop_
_symmetry_equiv_pos_as_xyz
'x, y, z'
'-x+1/2, y+1/2, -z+1/2'
'-x, -y, -z'
'x-1/2, -y-1/2, z-1/2'

loop_
_atom_site_label
_atom_site_type_symbol
_atom_site_fract_x
_atom_site_fract_y
_atom_site_fract_z
_atom_site_U_iso_or_equiv
_atom_site_adp_type
_atom_site_occupancy
_atom_site_symmetry_multiplicity
_atom_site_calc_flag
_atom_site_refinement_flags
_atom_site_disorder_assembly
_atom_site_disorder_group
Rh Rh 0.45358(3) 0.157950(13) 0.754308(15) 0.03091(9) Uani 1 1 d D . .
H01 H 0.593(2) 0.1135(14) 0.7534(19) 0.037 Uiso 1 1 d D . .
Cl1 Cl 0.23593(10) 0.23144(5) 0.75236(6) 0.0468(2) Uani 1 1 d . . .
P1 P 0.36677(11) 0.05603(5) 0.79604(6) 0.0382(2) Uani 1 1 d . . .
P2 P 0.57250(10) 0.23472(4) 0.67851(5) 0.0325(2) Uani 1 1 d . A .
O1 O 0.3740(3) 0.11885(11) 0.63782(13) 0.0337(5) Uani 1 1 d . . .
C1 C 0.5327(4) 0.18289(19) 0.8605(2) 0.0411(9) Uani 1 1 d . . .
C2 C 0.6650(5) 0.1620(2) 0.8888(2) 0.0521(11) Uani 1 1 d . . .
H2 H 0.7238 0.1358 0.8559 0.063 Uiso 1 1 calc R . .
C3 C 0.7135(6) 0.1788(3) 0.9645(3) 0.0683(15) Uani 1 1 d . . .
H3 H 0.8049 0.1647 0.9820 0.082 Uiso 1 1 calc R . .
C4 C 0.6294(7) 0.2156(2) 1.0137(3) 0.0727(16) Uani 1 1 d . . .
H4 H 0.6614 0.2264 1.0654 0.087 Uiso 1 1 calc R . .
C5 C 0.4994(6) 0.2362(2) 0.9871(3) 0.0632(13) Uani 1 1 d . . .
H5 H 0.4410 0.2615 1.0210 0.076 Uiso 1 1 calc R . .
C6 C 0.4502(5) 0.22118(19) 0.9123(2) 0.0496(11) Uani 1 1 d . . .
H6 H 0.3596 0.2369 0.8955 0.060 Uiso 1 1 calc R . .
C7 C 0.3362(4) 0.01236(17) 0.7035(2) 0.0378(8) Uani 1 1 d . . .
C8 C 0.2989(5) -0.05697(18) 0.6983(3) 0.0504(11) Uani 1 1 d . . .
H8 H 0.2974 -0.0838 0.7446 0.061 Uiso 1 1 calc R . .
C9 C 0.2646(5) -0.08678(19) 0.6281(3) 0.0546(12) Uani 1 1 d . . .
H9 H 0.2423 -0.1342 0.6258 0.066 Uiso 1 1 calc R . .
C10 C 0.2623(4) -0.04830(18) 0.5606(3) 0.0464(10) Uani 1 1 d . . .
H10 H 0.2376 -0.0695 0.5122 0.056 Uiso 1 1 calc R . .
C11 C 0.2957(4) 0.02134(17) 0.5621(2) 0.0369(8) Uani 1 1 d . . .
C12 C 0.3358(4) 0.04923(16) 0.6333(2) 0.0339(8) Uani 1 1 d . . .
C13 C 0.2743(4) 0.06745(18) 0.4910(2) 0.0406(9) Uani 1 1 d . . .
C14 C 0.2871(5) 0.0284(2) 0.4140(2) 0.0578(12) Uani 1 1 d . . .
H14A H 0.3796 0.0062 0.4125 0.087 Uiso 1 1 calc R . .
H14B H 0.2771 0.0605 0.3701 0.087 Uiso 1 1 calc R . .
H14C H 0.2128 -0.0064 0.4099 0.087 Uiso 1 1 calc R . .
C15 C 0.1252(4) 0.0988(2) 0.4954(3) 0.0534(11) Uani 1 1 d . . .
H15A H 0.0547 0.0620 0.4936 0.080 Uiso 1 1 calc R . .
H15B H 0.1089 0.1298 0.4511 0.080 Uiso 1 1 calc R . .
H15C H 0.1173 0.1243 0.5444 0.080 Uiso 1 1 calc R . .
C16 C 0.3821(4) 0.12595(17) 0.49691(19) 0.0343(8) Uani 1 1 d . . .
C17 C 0.4251(4) 0.14979(16) 0.56977(19) 0.0313(8) Uani 1 1 d . . .
C18 C 0.5186(4) 0.20536(16) 0.5807(2) 0.0327(8) Uani 1 1 d . . .
C19 C 0.5690(4) 0.23569(18) 0.5126(2) 0.0405(9) Uani 1 1 d . . .
H19 H 0.6330 0.2730 0.5169 0.049 Uiso 1 1 calc R . .
C20 C 0.5279(4) 0.2127(2) 0.4399(2) 0.0477(10) Uani 1 1 d . . .
H20 H 0.5640 0.2338 0.3946 0.057 Uiso 1 1 calc R . .
C21 C 0.4348(4) 0.1593(2) 0.4323(2) 0.0444(9) Uani 1 1 d . . .
H21 H 0.4056 0.1448 0.3814 0.053 Uiso 1 1 calc R . .
C22 C 0.1938(5) 0.0458(2) 0.8426(3) 0.0551(12) Uani 1 1 d . . .
H22 H 0.1814 -0.0040 0.8544 0.066 Uiso 1 1 calc R . .
C23 C 0.0726(5) 0.0674(2) 0.7906(3) 0.0652(13) Uani 1 1 d . . .
H23A H -0.0152 0.0643 0.8194 0.098 Uiso 1 1 calc R . .
H23B H 0.0667 0.0372 0.7448 0.098 Uiso 1 1 calc R . .
H23C H 0.0869 0.1147 0.7734 0.098 Uiso 1 1 calc R . .
C24 C 0.1952(6) 0.0843(3) 0.9207(3) 0.0887(19) Uani 1 1 d . . .
H24A H 0.1936 0.1337 0.9109 0.133 Uiso 1 1 calc R . .
H24B H 0.2808 0.0724 0.9510 0.133 Uiso 1 1 calc R . .
H24C H 0.1120 0.0714 0.9502 0.133 Uiso 1 1 calc R . .
C25 C 0.4927(5) 0.0027(2) 0.8555(3) 0.0585(12) Uani 1 1 d . . .
H25 H 0.5324 0.0343 0.8965 0.070 Uiso 1 1 calc R . .
C26 C 0.4340(7) -0.0572(3) 0.9001(4) 0.097(2) Uani 1 1 d . . .
H26A H 0.4018 -0.0926 0.8631 0.146 Uiso 1 1 calc R . .
H26B H 0.3545 -0.0419 0.9311 0.146 Uiso 1 1 calc R . .
H26C H 0.5078 -0.0762 0.9350 0.146 Uiso 1 1 calc R . .
C27 C 0.6184(5) -0.0189(2) 0.8075(3) 0.0746(15) Uani 1 1 d . . .
H27A H 0.6916 -0.0385 0.8423 0.112 Uiso 1 1 calc R . .
H27B H 0.6564 0.0212 0.7807 0.112 Uiso 1 1 calc R . .
H27C H 0.5881 -0.0532 0.7688 0.112 Uiso 1 1 calc R . .
C28 C 0.7661(4) 0.23294(19) 0.6709(2) 0.0436(9) Uani 1 1 d . . .
H28 H 0.7898 0.2609 0.6240 0.052 Uiso 1 1 calc R . .
C29 C 0.8201(5) 0.16060(19) 0.6564(3) 0.0498(10) Uani 1 1 d . . .
H29A H 0.9215 0.1621 0.6469 0.075 Uiso 1 1 calc R . .
H29B H 0.7704 0.1411 0.6106 0.075 Uiso 1 1 calc R . .
H29C H 0.8030 0.1321 0.7023 0.075 Uiso 1 1 calc R . .
C30 C 0.8442(5) 0.2653(2) 0.7413(3) 0.0594(12) Uani 1 1 d . . .
H30A H 0.8088 0.2456 0.7897 0.089 Uiso 1 1 calc R . .
H30B H 0.8281 0.3149 0.7411 0.089 Uiso 1 1 calc R . .
H30C H 0.9454 0.2561 0.7380 0.089 Uiso 1 1 calc R . .
C31 C 0.5261(7) 0.32666(19) 0.6822(3) 0.0740(17) Uani 1 1 d D . .
H31A H 0.4212 0.3238 0.6753 0.089 Uiso 0.651(6) 1 calc PR A 1
H31B H 0.6136 0.3469 0.6603 0.089 Uiso 0.349(6) 1 calc PR A 2
C32A C 0.5598(7) 0.3736(3) 0.6168(4) 0.0513(14) Uiso 0.651(6) 1 d PD A 1
H32A H 0.5121 0.3576 0.5686 0.077 Uiso 0.651(6) 1 calc PR A 1
H32B H 0.6620 0.3741 0.6096 0.077 Uiso 0.651(6) 1 calc PR A 1
H32C H 0.5275 0.4199 0.6291 0.077 Uiso 0.651(6) 1 calc PR A 1
C32B C 0.4256(12) 0.3572(6) 0.6334(7) 0.0513(14) Uiso 0.349(6) 1 d PD A 2
H32D H 0.4368 0.4070 0.6354 0.077 Uiso 0.349(6) 1 calc PR A 2
H32E H 0.3311 0.3448 0.6506 0.077 Uiso 0.349(6) 1 calc PR A 2
H32F H 0.4376 0.3412 0.5796 0.077 Uiso 0.349(6) 1 calc PR A 2
C33 C 0.5379(6) 0.35377(19) 0.7650(3) 0.0632(14) Uani 1 1 d . A .
H33A H 0.6368 0.3523 0.7831 0.095 Uiso 1 1 calc R . .
H33B H 0.4808 0.3254 0.7993 0.095 Uiso 1 1 calc R . .
H33C H 0.5039 0.4011 0.7662 0.095 Uiso 1 1 calc R . .

loop_
_atom_site_aniso_label
_atom_site_aniso_U_11
_atom_site_aniso_U_22
_atom_site_aniso_U_33
_atom_site_aniso_U_23
_atom_site_aniso_U_13
_atom_site_aniso_U_12
Rh 0.03850(18) 0.03202(14) 0.02255(14) 0.00024(12) 0.00769(11) 0.00018(12)
Cl1 0.0428(6) 0.0476(5) 0.0506(6) -0.0014(5) 0.0116(5) 0.0065(4)
P1 0.0474(6) 0.0365(5) 0.0312(5) 0.0052(4) 0.0117(5) 0.0000(4)
P2 0.0422(6) 0.0295(4) 0.0262(4) -0.0025(4) 0.0095(4) -0.0018(4)
O1 0.0457(15) 0.0300(12) 0.0258(12) -0.0012(10) 0.0070(11) -0.0017(10)
C1 0.051(3) 0.048(2) 0.0242(18) 0.0040(16) 0.0057(17) -0.0092(18)
C2 0.057(3) 0.058(2) 0.042(2) 0.009(2) -0.006(2) -0.005(2)
C3 0.078(4) 0.079(3) 0.046(3) 0.024(3) -0.021(3) -0.023(3)
C4 0.117(5) 0.066(3) 0.034(3) 0.009(2) -0.006(3) -0.042(3)
C5 0.099(4) 0.057(3) 0.034(2) -0.004(2) 0.019(3) -0.019(3)
C6 0.067(3) 0.051(2) 0.032(2) -0.0059(18) 0.014(2) -0.010(2)
C7 0.041(2) 0.0357(18) 0.037(2) -0.0012(16) 0.0145(18) 0.0001(15)
C8 0.066(3) 0.0334(19) 0.053(3) 0.0020(19) 0.019(2) -0.0058(18)
C9 0.060(3) 0.0305(19) 0.074(3) -0.007(2) 0.022(2) -0.0098(18)
C10 0.045(2) 0.042(2) 0.053(3) -0.0128(19) 0.012(2) -0.0032(17)
C11 0.034(2) 0.0375(18) 0.039(2) -0.0081(16) 0.0046(17) 0.0054(15)
C12 0.033(2) 0.0307(16) 0.038(2) -0.0053(15) 0.0089(16) 0.0016(14)
C13 0.044(2) 0.042(2) 0.036(2) -0.0090(17) -0.0009(18) 0.0072(16)
C14 0.084(4) 0.054(2) 0.035(2) -0.0159(19) -0.008(2) 0.007(2)
C15 0.042(3) 0.053(2) 0.064(3) -0.005(2) -0.008(2) 0.0056(18)
C16 0.041(2) 0.0382(18) 0.0239(17) -0.0038(15) 0.0012(16) 0.0077(15)
C17 0.039(2) 0.0314(17) 0.0237(16) 0.0027(14) 0.0068(15) 0.0068(14)
C18 0.039(2) 0.0342(17) 0.0255(17) 0.0038(14) 0.0065(16) 0.0016(15)
C19 0.045(2) 0.043(2) 0.034(2) 0.0092(17) 0.0048(18) 0.0020(16)
C20 0.051(3) 0.064(3) 0.028(2) 0.0119(19) 0.0088(19) 0.007(2)
C21 0.048(2) 0.063(2) 0.0225(17) -0.0004(18) 0.0018(17) 0.012(2)
C22 0.066(3) 0.047(2) 0.053(3) 0.003(2) 0.030(2) -0.007(2)
C23 0.049(3) 0.065(3) 0.083(4) 0.004(3) 0.022(3) 0.000(2)
C24 0.101(5) 0.096(4) 0.071(4) -0.020(3) 0.056(3) -0.021(3)
C25 0.073(3) 0.049(2) 0.053(3) 0.018(2) -0.001(2) 0.007(2)
C26 0.126(6) 0.077(4) 0.089(4) 0.050(3) -0.008(4) -0.008(3)
C27 0.071(4) 0.064(3) 0.089(4) 0.024(3) 0.001(3) 0.022(2)
C28 0.048(2) 0.049(2) 0.034(2) -0.0049(18) 0.0117(18) -0.0107(18)
C29 0.047(3) 0.053(2) 0.050(2) -0.007(2) 0.010(2) 0.0042(19)
C30 0.058(3) 0.069(3) 0.051(3) -0.017(2) 0.005(2) -0.013(2)
C31 0.146(5) 0.031(2) 0.047(3) -0.0021(19) 0.034(3) 0.005(2)
C33 0.101(4) 0.039(2) 0.050(3) -0.017(2) 0.021(3) 0.005(2)

loop_
_atom_type_symbol
_atom_type_description
_atom_type_scat_dispersion_real
_atom_type_scat_dispersion_imag
_atom_type_scat_source
C C 0.0033 0.0016 'International Tables Vol C Tables 4.2.6.8 and 6.1.1.4'
H H 0.0000 0.0000 'International Tables Vol C Tables 4.2.6.8 and 6.1.1.4'
O O 0.0106 0.0060 'International Tables Vol C Tables 4.2.6.8 and 6.1.1.4'
P P 0.1023 0.0942 'International Tables Vol C Tables 4.2.6.8 and 6.1.1.4'
Cl Cl 0.1484 0.1585 'International Tables Vol C Tables 4.2.6.8 and 6.1.1.4'
Rh Rh -1.1178 0.9187 'International Tables Vol C Tables 4.2.6.8 and 6.1.1.4'

loop_
_geom_angle_atom_site_label_1
_geom_angle_atom_site_label_2
_geom_angle_atom_site_label_3
_geom_angle
C1 Rh O1 173.94(12)
C1 Rh P1 93.33(10)
O1 Rh P1 82.23(6)
C1 Rh P2 100.08(11)
O1 Rh P2 83.10(6)
P1 Rh P2 159.19(3)
C1 Rh Cl1 99.27(12)
O1 Rh Cl1 85.70(6)
P1 Rh Cl1 101.54(4)
P2 Rh Cl1 91.99(4)
C1 Rh H01 81.4(12)
O1 Rh H01 93.8(12)
P1 Rh H01 80.3(11)
P2 Rh H01 86.1(12)
Cl1 Rh H01 178.0(12)
C7 P1 C22 101.61(19)
C7 P1 C25 107.4(2)
C22 P1 C25 105.5(2)
C7 P1 Rh 100.86(12)
C22 P1 Rh 124.09(14)
C25 P1 Rh 115.30(15)
C18 P2 C28 100.66(17)
C18 P2 C31 105.9(2)
C28 P2 C31 105.0(2)
C18 P2 Rh 100.47(11)
C28 P2 Rh 122.12(13)
C31 P2 Rh 119.59(16)
C17 O1 C12 117.5(2)
C17 O1 Rh 118.17(19)
C12 O1 Rh 117.20(19)
C2 C1 C6 116.4(4)
C2 C1 Rh 123.7(3)
C6 C1 Rh 119.8(3)
C1 C2 C3 121.5(5)
C1 C2 H2 119.2
C3 C2 H2 119.2
C4 C3 C2 120.4(5)
C4 C3 H3 119.8
C2 C3 H3 119.8
C5 C4 C3 118.9(5)
C5 C4 H4 120.6
C3 C4 H4 120.6
C4 C5 C6 121.8(5)
C4 C5 H5 119.1
C6 C5 H5 119.1
C5 C6 C1 121.0(5)
C5 C6 H6 119.5
C1 C6 H6 119.5
C12 C7 C8 116.5(3)
C12 C7 P1 120.2(3)
C8 C7 P1 123.0(3)
C9 C8 C7 121.4(4)
C9 C8 H8 119.3
C7 C8 H8 119.3
C8 C9 C10 120.2(3)
C8 C9 H9 119.9
C10 C9 H9 119.9
C9 C10 C11 121.2(4)
C9 C10 H10 119.4
C11 C10 H10 119.4
C12 C11 C10 117.3(4)
C12 C11 C13 120.0(3)
C10 C11 C13 122.4(3)
C11 C12 C7 123.3(3)
C11 C12 O1 119.7(3)
C7 C12 O1 117.0(3)
C11 C13 C14 112.4(3)
C11 C13 C16 108.3(3)
C14 C13 C16 111.1(3)
C11 C13 C15 107.4(3)
C14 C13 C15 109.4(3)
C16 C13 C15 108.1(3)
C13 C14 H14A 109.5
C13 C14 H14B 109.5
H14A C14 H14B 109.5
C13 C14 H14C 109.5
H14A C14 H14C 109.5
H14B C14 H14C 109.5
C13 C15 H15A 109.5
C13 C15 H15B 109.5
H15A C15 H15B 109.5
C13 C15 H15C 109.5
H15A C15 H15C 109.5
H15B C15 H15C 109.5
C17 C16 C21 117.1(3)
C17 C16 C13 119.4(3)
C21 C16 C13 123.4(3)
C16 C17 O1 120.0(3)
C16 C17 C18 123.3(3)
O1 C17 C18 116.7(3)
C19 C18 C17 116.1(3)
C19 C18 P2 122.3(3)
C17 C18 P2 121.5(2)
C20 C19 C18 121.4(4)
C20 C19 H19 119.3
C18 C19 H19 119.3
C19 C20 C21 120.3(4)
C19 C20 H20 119.9
C21 C20 H20 119.9
C20 C21 C16 121.8(4)
C20 C21 H21 119.1
C16 C21 H21 119.1
C23 C22 C24 111.7(4)
C23 C22 P1 112.9(3)
C24 C22 P1 109.5(3)
C23 C22 H22 107.5
C24 C22 H22 107.5
P1 C22 H22 107.5
C22 C23 H23A 109.5
C22 C23 H23B 109.5
H23A C23 H23B 109.5
C22 C23 H23C 109.5
H23A C23 H23C 109.5
H23B C23 H23C 109.5
C22 C24 H24A 109.5
C22 C24 H24B 109.5
H24A C24 H24B 109.5
C22 C24 H24C 109.5
H24A C24 H24C 109.5
H24B C24 H24C 109.5
C26 C25 C27 111.1(4)
C26 C25 P1 118.0(4)
C27 C25 P1 111.0(3)
C26 C25 H25 105.2
C27 C25 H25 105.2
P1 C25 H25 105.2
C25 C26 H26A 109.5
C25 C26 H26B 109.5
H26A C26 H26B 109.5
C25 C26 H26C 109.5
H26A C26 H26C 109.5
H26B C26 H26C 109.5
C25 C27 H27A 109.5
C25 C27 H27B 109.5
H27A C27 H27B 109.5
C25 C27 H27C 109.5
H27A C27 H27C 109.5
H27B C27 H27C 109.5
C29 C28 C30 110.6(4)
C29 C28 P2 111.6(3)
C30 C28 P2 113.5(3)
C29 C28 H28 106.9
C30 C28 H28 106.9
P2 C28 H28 106.9
C28 C29 H29A 109.5
C28 C29 H29B 109.5
H29A C29 H29B 109.5
C28 C29 H29C 109.5
H29A C29 H29C 109.5
H29B C29 H29C 109.5
C28 C30 H30A 109.5
C28 C30 H30B 109.5
H30A C30 H30B 109.5
C28 C30 H30C 109.5
H30A C30 H30C 109.5
H30B C30 H30C 109.5
C32B C31 C32A 55.9(6)
C32B C31 C33 116.5(6)
C32A C31 C33 118.4(4)
C32B C31 P2 123.9(6)
C32A C31 P2 121.1(4)
C33 C31 P2 111.0(3)
C32B C31 H31A 44.5
C32A C31 H31A 100.3
C33 C31 H31A 100.3
P2 C31 H31A 100.3
C32B C31 H31B 99.8
C32A C31 H31B 43.9
C33 C31 H31B 99.8
P2 C31 H31B 99.8
H31A C31 H31B 144.1
C31 C32A H32A 109.5
C31 C32A H32B 109.5
C31 C32A H32C 109.5
C31 C32B H32D 109.5
C31 C32B H32E 109.5
H32D C32B H32E 109.5
C31 C32B H32F 109.5
H32D C32B H32F 109.5
H32E C32B H32F 109.5
C31 C33 H33A 109.5
C31 C33 H33B 109.5
H33A C33 H33B 109.5
C31 C33 H33C 109.5
H33A C33 H33C 109.5
H33B C33 H33C 109.5

loop_
_geom_bond_atom_site_label_1
_geom_bond_atom_site_label_2
_geom_bond_distance
Rh C1 2.007(4)
Rh O1 2.246(2)
Rh P1 2.2752(10)
Rh P2 2.2963(10)
Rh Cl1 2.5130(11)
Rh H01 1.578(10)
P1 C7 1.814(4)
P1 C22 1.853(4)
P1 C25 1.866(4)
P2 C18 1.828(4)
P2 C28 1.844(4)
P2 C31 1.849(4)
O1 C17 1.408(4)
O1 C12 1.408(4)
C1 C2 1.394(6)
C1 C6 1.411(5)
C2 C3 1.402(6)
C2 H2 0.9500
C3 C4 1.376(7)
C3 H3 0.9500
C4 C5 1.364(7)
C4 H4 0.9500
C5 C6 1.382(6)
C5 H5 0.9500
C6 H6 0.9500
C7 C12 1.400(5)
C7 C8 1.401(5)
C8 C9 1.366(6)
C8 H8 0.9500
C9 C10 1.376(6)
C9 H9 0.9500
C10 C11 1.396(5)
C10 H10 0.9500
C11 C12 1.378(5)
C11 C13 1.522(5)
C13 C14 1.530(5)
C13 C16 1.534(5)
C13 C15 1.544(5)
C14 H14A 0.9800
C14 H14B 0.9800
C14 H14C 0.9800
C15 H15A 0.9800
C15 H15B 0.9800
C15 H15C 0.9800
C16 C17 1.382(5)
C16 C21 1.387(5)
C17 C18 1.410(5)
C18 C19 1.403(5)
C19 C20 1.368(5)
C19 H19 0.9500
C20 C21 1.369(6)
C20 H20 0.9500
C21 H21 0.9500
C22 C23 1.496(6)
C22 C24 1.531(6)
C22 H22 1.0000
C23 H23A 0.9800
C23 H23B 0.9800
C23 H23C 0.9800
C24 H24A 0.9800
C24 H24B 0.9800
C24 H24C 0.9800
C25 C26 1.511(6)
C25 C27 1.524(7)
C25 H25 1.0000
C26 H26A 0.9800
C26 H26B 0.9800
C26 H26C 0.9800
C27 H27A 0.9800
C27 H27B 0.9800
C27 H27C 0.9800
C28 C29 1.525(5)
C28 C30 1.533(5)
C28 H28 1.0000
C29 H29A 0.9800
C29 H29B 0.9800
C29 H29C 0.9800
C30 H30A 0.9800
C30 H30B 0.9800
C30 H30C 0.9800
C31 C32B 1.385(8)
C31 C32A 1.486(6)
C31 C33 1.514(6)
C31 H31A 1.0000
C31 H31B 1.0000
C32A H32A 0.9800
C32A H32B 0.9800
C32A H32C 0.9800
C32B H32D 0.9800
C32B H32E 0.9800
C32B H32F 0.9800
C33 H33A 0.9800
C33 H33B 0.9800
C33 H33C 0.9800
